data_7236830
loop_
_publ_author_name
'Gong, Zhong-Liang'
'Zhong, Yu-Wu'
'Yao, Jiannian'

_publ_section_title
;
 Regulation of intra- and intermolecular Pt--Pt and \p--\p interactions of
 a U-shaped diplatinum complex to achieve pseudo-polymorphic emissions in
 solution and crystalline states
;
_journal_issue 29
_journal_name_full 'Journal of Materials Chemistry C'
_journal_page_first 7222
_journal_paper_doi 10.1039/C7TC02282D
_journal_volume 5
_journal_year 2017
_chemical_formula_moiety 'C35 H26 Cl2 N6 O Pt2'
_chemical_formula_sum 'C35 H26 Cl2 N6 O Pt2'
_chemical_formula_weight 1007.70
_space_group_crystal_system triclinic
_space_group_IT_number 2
_space_group_name_Hall '-P 1'
_space_group_name_H-M_alt 'P -1'
_atom_sites_solution_hydrogens geom
_audit_creation_date 2015-09-15
_audit_creation_method
;
Olex2 1.2
(compiled 2015.01.26 svn.r3150 for OlexSys, GUI svn.r4998)
;
_audit_update_record
;
2015-09-28 deposited with the CCDC.
2017-07-03 downloaded from the CCDC.
;
_cell_angle_alpha 66.275(8)
_cell_angle_beta 84.005(11)
_cell_angle_gamma 76.938(10)
_cell_formula_units_Z 2
_cell_length_a 8.5256(17)
_cell_length_b 16.023(3)
_cell_length_c 17.850(8)
_cell_measurement_reflns_used 8048
_cell_measurement_temperature 173.1500
_cell_measurement_theta_max 27.4855
_cell_measurement_theta_min 1.2463
_cell_volume 2174.3(12)
_computing_cell_refinement 'CrystalClear (Rigaku Inc., 2007)'
_computing_data_collection 'CrystalClear (Rigaku Inc., 2007)'
_computing_data_reduction 'CrystalClear (Rigaku Inc., 2007)'
_computing_molecular_graphics 'Olex2 (Dolomanov et al., 2009)'
_computing_publication_material 'CIFTAB (Sheldrick, 2013)'
_computing_structure_refinement 'SHELXL (Sheldrick, 2014)'
_computing_structure_solution
;
'SHELXT (Sheldrick, 2014)'
;
_diffrn_ambient_temperature 173.1500
_diffrn_detector_area_resol_mean 28.5714
_diffrn_measured_fraction_theta_full 0.998
_diffrn_measured_fraction_theta_max 0.995
_diffrn_measurement_details
;
scan:
	Number of images: 360
	           Slice: -110.0000 - 70.0000
	     Image width: 0.5000
	        Exp time: 8.0000
	   Rotation axis: Omega
	           Omega: 0.0000
	             Chi: 45.0000
	             Phi: 180.0000
	             XTD: 40.0181
	          2theta: -20.2353
scan:
	Number of images: 360
	           Slice: -110.0000 - 70.0000
	     Image width: 0.5000
	        Exp time: 8.0000
	   Rotation axis: Omega
	           Omega: 0.0000
	             Chi: 45.0000
	             Phi: 270.0000
	             XTD: 40.0181
	          2theta: -20.2353
scan:
	Number of images: 330
	           Slice: -110.0000 - 55.0000
	     Image width: 0.5000
	        Exp time: 8.0000
	   Rotation axis: Omega
	           Omega: 0.0000
	             Chi: 45.0000
	             Phi: 0.0000
	             XTD: 40.0181
	          2theta: -20.2353
;
_diffrn_measurement_device
;
Saturn724+ (2x2 bin mode)
;
_diffrn_measurement_device_details
;
AFC10: Fixed Chi 2 circle
;
_diffrn_measurement_device_type 'MM007-HF CCD(Saturn 724+)'
_diffrn_measurement_method '\w scans at fixed \c = 45\%'
_diffrn_orient_matrix_type d*Trek
_diffrn_orient_matrix_UB_11 -0.0589
_diffrn_orient_matrix_UB_12 0.0826
_diffrn_orient_matrix_UB_13 -0.0650
_diffrn_orient_matrix_UB_21 -0.0044
_diffrn_orient_matrix_UB_22 0.0268
_diffrn_orient_matrix_UB_23 0.0641
_diffrn_orient_matrix_UB_31 0.0525
_diffrn_orient_matrix_UB_32 0.0139
_diffrn_orient_matrix_UB_33 -0.0282
_diffrn_radiation_detector CCD
_diffrn_radiation_monochromator Confocal
_diffrn_radiation_type MoK\a
_diffrn_radiation_wavelength 0.71073
_diffrn_reflns_av_R_equivalents 0.0566
_diffrn_reflns_av_unetI/netI 0.0548
_diffrn_reflns_Laue_measured_fraction_full 0.998
_diffrn_reflns_Laue_measured_fraction_max 0.995
_diffrn_reflns_limit_h_max 11
_diffrn_reflns_limit_h_min -11
_diffrn_reflns_limit_k_max 20
_diffrn_reflns_limit_k_min -20
_diffrn_reflns_limit_l_max 23
_diffrn_reflns_limit_l_min -23
_diffrn_reflns_number 28462
_diffrn_reflns_point_group_measured_fraction_full 0.998
_diffrn_reflns_point_group_measured_fraction_max 0.995
_diffrn_reflns_theta_full 25.242
_diffrn_reflns_theta_max 27.517
_diffrn_reflns_theta_min 1.477
_diffrn_source 'Rotating Anode'
_diffrn_source_current 24.0000
_diffrn_source_power 1.2000
_diffrn_source_voltage 50.0000
_exptl_absorpt_coefficient_mu 6.579
_exptl_absorpt_correction_T_max 1.0000
_exptl_absorpt_correction_T_min 0.5616
_exptl_absorpt_correction_type multi-scan
_exptl_absorpt_process_details 'CrystalClear (Rigaku Inc., 2007)'
_exptl_crystal_colour red
_exptl_crystal_colour_primary red
_exptl_crystal_density_diffrn 1.539
_exptl_crystal_description rod
_exptl_crystal_F_000 952
_exptl_crystal_size_max 0.22
_exptl_crystal_size_mid 0.04
_exptl_crystal_size_min 0.04
_refine_diff_density_max 6.729
_refine_diff_density_min -2.273
_refine_diff_density_rms 0.236
_refine_ls_extinction_method none
_refine_ls_goodness_of_fit_ref 1.089
_refine_ls_hydrogen_treatment constr
_refine_ls_matrix_type full
_refine_ls_number_parameters 417
_refine_ls_number_reflns 9955
_refine_ls_number_restraints 0
_refine_ls_restrained_S_all 1.089
_refine_ls_R_factor_all 0.0634
_refine_ls_R_factor_gt 0.0595
_refine_ls_shift/su_max 0.000
_refine_ls_shift/su_mean 0.000
_refine_ls_structure_factor_coef Fsqd
_refine_ls_weighting_details 'w=1/[\s^2^(Fo^2^)+(0.0724P)^2^+21.2101P] where P=(Fo^2^+2Fc^2^)/3'
_refine_ls_weighting_scheme calc
_refine_ls_wR_factor_gt 0.1527
_refine_ls_wR_factor_ref 0.1557
_reflns_Friedel_coverage 0.000
_reflns_number_gt 9146
_reflns_number_total 9955
_reflns_threshold_expression 'I > 2\s(I)'
_cod_data_source_file c7tc02282d2.cif
_cod_data_source_block mx4090_sq
_cod_original_cell_volume 2174.3(11)
_cod_database_code 7236830
_shelx_space_group_comment
;
The symmetry employed for this shelxl refinement is uniquely defined
by the following loop, which should always be used as a source of
symmetry information in preference to the above space-group names.
They are only intended as comments.
;
_diffrn_number_total 9957
_olex2_refinement_description
;
1. Fixed Uiso
 At 1.2 times of:
  All C(H) groups
 At 1.5 times of:
  All C(H,H,H) groups
2.a Aromatic/amide H refined with riding coordinates:
 C1(H1), C2(H2), C3(H3), C4(H4), C7(H7), C9(H9), C13(H13), C14(H14), C15(H15),
 C16(H16), C21(H21), C25(H25), C27(H27), C28(H28), C29(H29), C30(H30), C32(H32),
  C33(H33), C34(H34), C35(H35)
2.b Idealised Me refined as rotating group:
 C17(H17A,H17B,H17C), C19(H19A,H19B,H19C)
;
_shelx_shelxl_version_number 2014/7
_olex2_submission_special_instructions 'No special instructions were received'

loop_
_space_group_symop_operation_xyz
'x, y, z'
'-x, -y, -z'

loop_
_atom_site_label
_atom_site_type_symbol
_atom_site_fract_x
_atom_site_fract_y
_atom_site_fract_z
_atom_site_U_iso_or_equiv
_atom_site_adp_type
_atom_site_occupancy
_atom_site_site_symmetry_order
_atom_site_calc_flag
_atom_site_refinement_flags_posn
Pt1 Pt 1.14117(4) 0.14823(2) 0.57855(2) 0.02533(10) Uani 1 1 d .
Pt2 Pt 0.36864(4) 0.28484(2) 0.57688(2) 0.02623(10) Uani 1 1 d .
Cl1 Cl 1.2481(3) 0.13662(17) 0.45280(14) 0.0383(5) Uani 1 1 d .
Cl2 Cl 0.2684(3) 0.40484(16) 0.44869(14) 0.0400(5) Uani 1 1 d .
O1 O 0.7523(9) 0.0244(7) 1.0171(4) 0.058(2) Uani 1 1 d .
N1 N 1.2841(8) 0.0327(5) 0.6599(4) 0.0279(14) Uani 1 1 d .
N2 N 0.9642(8) 0.2618(5) 0.5323(4) 0.0306(15) Uani 1 1 d .
N3 N 0.8032(9) 0.1413(6) 0.8976(4) 0.0348(17) Uani 1 1 d .
N4 N 0.6957(9) 0.0198(5) 0.8960(4) 0.0337(17) Uani 1 1 d .
N5 N 0.2232(8) 0.3328(5) 0.6558(4) 0.0286(15) Uani 1 1 d .
N6 N 0.5461(8) 0.2080(5) 0.5329(4) 0.0270(14) Uani 1 1 d .
C1 C 1.4087(10) -0.0228(6) 0.6404(6) 0.0305(18) Uani 1 1 d .
H1 H 1.4365 -0.0099 0.5856 0.037 Uiso 1 1 calc R
C2 C 1.4982(12) -0.1004(7) 0.7017(6) 0.041(2) Uani 1 1 d .
H2 H 1.5817 -0.1402 0.6875 0.049 Uiso 1 1 calc R
C3 C 1.4622(12) -0.1172(8) 0.7824(6) 0.043(2) Uani 1 1 d .
H3 H 1.5227 -0.1674 0.8233 0.051 Uiso 1 1 calc R
C4 C 1.3348(11) -0.0587(8) 0.8025(6) 0.041(2) Uani 1 1 d .
H4 H 1.3082 -0.0695 0.8570 0.049 Uiso 1 1 calc R
C5 C 1.2468(10) 0.0166(6) 0.7401(5) 0.0313(18) Uani 1 1 d .
C6 C 1.1061(10) 0.0835(6) 0.7514(5) 0.0285(17) Uani 1 1 d .
C7 C 1.0282(10) 0.0822(7) 0.8242(5) 0.0325(19) Uani 1 1 d .
H7 H 1.0665 0.0363 0.8740 0.039 Uiso 1 1 calc R
C8 C 0.8923(10) 0.1503(6) 0.8216(5) 0.0285(17) Uani 1 1 d .
C9 C 0.8335(10) 0.2209(6) 0.7490(6) 0.0302(18) Uani 1 1 d .
H9 H 0.7435 0.2663 0.7490 0.036 Uiso 1 1 calc R
C10 C 0.9119(9) 0.2230(6) 0.6755(5) 0.0253(16) Uani 1 1 d .
C11 C 1.0462(10) 0.1533(6) 0.6789(6) 0.0307(18) Uani 1 1 d .
C12 C 0.8668(10) 0.2870(6) 0.5913(5) 0.0266(16) Uani 1 1 d .
C13 C 0.7402(11) 0.3615(6) 0.5687(6) 0.0327(18) Uani 1 1 d .
H13 H 0.6755 0.3774 0.6081 0.039 Uiso 1 1 calc R
C14 C 0.7097(11) 0.4129(7) 0.4861(5) 0.0349(19) Uani 1 1 d .
H14 H 0.6265 0.4650 0.4704 0.042 Uiso 1 1 calc R
C15 C 0.8004(12) 0.3881(7) 0.4267(6) 0.035(2) Uani 1 1 d .
H15 H 0.7760 0.4196 0.3715 0.043 Uiso 1 1 calc R
C16 C 0.9314(11) 0.3130(6) 0.4542(5) 0.0305(18) Uani 1 1 d .
H16 H 0.9994 0.2983 0.4151 0.037 Uiso 1 1 calc R
C17 C 0.8565(15) 0.1868(10) 0.9439(7) 0.059(3) Uani 1 1 d .
H17A H 0.9611 0.1537 0.9658 0.089 Uiso 1 1 calc GR
H17B H 0.7815 0.1868 0.9880 0.089 Uiso 1 1 calc GR
H17C H 0.8618 0.2498 0.9085 0.089 Uiso 1 1 calc GR
C18 C 0.7509(10) 0.0597(8) 0.9415(5) 0.038(2) Uani 1 1 d .
C19 C 0.6634(15) -0.0749(8) 0.9397(6) 0.055(3) Uani 1 1 d .
H19A H 0.7319 -0.1079 0.9863 0.083 Uiso 1 1 calc GR
H19B H 0.6844 -0.1074 0.9036 0.083 Uiso 1 1 calc GR
H19C H 0.5528 -0.0710 0.9575 0.083 Uiso 1 1 calc GR
C20 C 0.6129(10) 0.0757(7) 0.8216(5) 0.034(2) Uani 1 1 d .
C21 C 0.4779(10) 0.1432(7) 0.8231(5) 0.0329(19) Uani 1 1 d .
H21 H 0.4406 0.1475 0.8725 0.039 Uiso 1 1 calc R
C22 C 0.3991(9) 0.2041(6) 0.7512(5) 0.0274(17) Uani 1 1 d .
C23 C 0.4616(9) 0.1955(6) 0.6779(5) 0.0282(17) Uani 1 1 d .
C24 C 0.5963(10) 0.1257(6) 0.6768(5) 0.0269(16) Uani 1 1 d .
C25 C 0.6716(11) 0.0653(7) 0.7490(5) 0.0329(19) Uani 1 1 d .
H25 H 0.7595 0.0186 0.7495 0.040 Uiso 1 1 calc R
C26 C 0.2628(10) 0.2806(6) 0.7371(5) 0.0301(18) Uani 1 1 d .
C27 C 0.1729(12) 0.3062(8) 0.7969(6) 0.044(2) Uani 1 1 d .
H27 H 0.1998 0.2726 0.8516 0.053 Uiso 1 1 calc R
C28 C 0.0456(12) 0.3800(7) 0.7762(6) 0.044(2) Uani 1 1 d .
H28 H -0.0141 0.3963 0.8167 0.053 Uiso 1 1 calc R
C29 C 0.0058(11) 0.4301(7) 0.6954(7) 0.042(2) Uani 1 1 d .
H29 H -0.0803 0.4806 0.6803 0.050 Uiso 1 1 calc R
C30 C 0.0979(10) 0.4031(6) 0.6370(6) 0.0313(18) Uani 1 1 d .
H30 H 0.0703 0.4359 0.5823 0.038 Uiso 1 1 calc R
C31 C 0.6422(10) 0.1351(6) 0.5912(5) 0.0283(17) Uani 1 1 d .
C32 C 0.7669(11) 0.0761(7) 0.5688(6) 0.0336(19) Uani 1 1 d .
H32 H 0.8290 0.0255 0.6087 0.040 Uiso 1 1 calc R
C33 C 0.7971(11) 0.0932(7) 0.4880(6) 0.0350(19) Uani 1 1 d .
H33 H 0.8814 0.0550 0.4724 0.042 Uiso 1 1 calc R
C34 C 0.7014(12) 0.1678(7) 0.4293(6) 0.037(2) Uani 1 1 d .
H34 H 0.7210 0.1799 0.3740 0.045 Uiso 1 1 calc R
C35 C 0.5772(11) 0.2240(6) 0.4532(5) 0.0302(18) Uani 1 1 d .
H35 H 0.5134 0.2739 0.4135 0.036 Uiso 1 1 calc R

loop_
_atom_site_aniso_label
_atom_site_aniso_U_11
_atom_site_aniso_U_22
_atom_site_aniso_U_33
_atom_site_aniso_U_23
_atom_site_aniso_U_13
_atom_site_aniso_U_12
Pt1 0.02530(16) 0.03229(18) 0.02219(17) -0.01341(13) 0.00412(11) -0.00993(13)
Pt2 0.02634(17) 0.02778(18) 0.02220(17) -0.00510(13) -0.00551(12) -0.00740(12)
Cl1 0.0450(12) 0.0459(13) 0.0282(11) -0.0206(10) 0.0093(9) -0.0104(10)
Cl2 0.0476(13) 0.0327(11) 0.0293(11) -0.0016(9) -0.0127(9) -0.0026(9)
O1 0.037(4) 0.103(7) 0.017(3) -0.009(4) 0.000(3) -0.009(4)
N1 0.024(3) 0.039(4) 0.026(3) -0.018(3) 0.004(3) -0.010(3)
N2 0.027(3) 0.043(4) 0.028(4) -0.016(3) 0.002(3) -0.016(3)
N3 0.026(3) 0.061(5) 0.020(3) -0.022(4) 0.001(3) -0.004(3)
N4 0.029(4) 0.040(4) 0.019(3) -0.002(3) 0.000(3) 0.000(3)
N5 0.021(3) 0.033(4) 0.031(4) -0.012(3) -0.006(3) -0.002(3)
N6 0.026(3) 0.030(4) 0.027(4) -0.012(3) -0.006(3) -0.005(3)
C1 0.029(4) 0.036(5) 0.031(4) -0.019(4) 0.008(3) -0.007(3)
C2 0.034(5) 0.043(5) 0.042(5) -0.018(5) -0.003(4) 0.003(4)
C3 0.031(5) 0.050(6) 0.037(5) -0.014(5) -0.002(4) 0.006(4)
C4 0.029(4) 0.059(6) 0.027(5) -0.013(4) 0.001(3) -0.004(4)
C5 0.025(4) 0.039(5) 0.032(4) -0.013(4) 0.004(3) -0.012(3)
C6 0.022(4) 0.036(4) 0.032(4) -0.018(4) 0.005(3) -0.008(3)
C7 0.021(4) 0.050(5) 0.022(4) -0.011(4) 0.001(3) -0.005(4)
C8 0.023(4) 0.046(5) 0.024(4) -0.020(4) -0.003(3) -0.008(3)
C9 0.023(4) 0.037(5) 0.036(5) -0.022(4) -0.002(3) -0.001(3)
C10 0.024(4) 0.033(4) 0.022(4) -0.013(3) 0.003(3) -0.010(3)
C11 0.021(4) 0.038(5) 0.040(5) -0.021(4) 0.003(3) -0.010(3)
C12 0.026(4) 0.032(4) 0.025(4) -0.012(3) -0.003(3) -0.010(3)
C13 0.030(4) 0.039(5) 0.030(4) -0.012(4) -0.001(3) -0.010(4)
C14 0.036(5) 0.036(5) 0.029(4) -0.010(4) -0.003(3) -0.002(4)
C15 0.040(5) 0.041(5) 0.029(5) -0.015(4) -0.002(4) -0.012(4)
C16 0.034(4) 0.028(4) 0.028(4) -0.011(4) 0.002(3) -0.005(3)
C17 0.052(7) 0.096(10) 0.048(7) -0.051(7) 0.005(5) -0.010(6)
C18 0.020(4) 0.064(6) 0.020(4) -0.014(4) 0.000(3) 0.008(4)
C19 0.060(7) 0.055(7) 0.028(5) 0.009(5) -0.001(5) -0.013(5)
C20 0.029(4) 0.041(5) 0.016(4) 0.001(3) -0.003(3) 0.000(4)
C21 0.022(4) 0.050(5) 0.019(4) -0.009(4) 0.000(3) -0.001(4)
C22 0.020(4) 0.032(4) 0.026(4) -0.005(3) -0.005(3) -0.005(3)
C23 0.020(4) 0.044(5) 0.027(4) -0.017(4) -0.005(3) -0.009(3)
C24 0.024(4) 0.025(4) 0.030(4) -0.006(3) -0.003(3) -0.008(3)
C25 0.030(4) 0.039(5) 0.029(4) -0.012(4) -0.002(3) -0.005(4)
C26 0.025(4) 0.031(4) 0.027(4) -0.005(4) 0.002(3) -0.006(3)
C27 0.034(5) 0.056(6) 0.030(5) -0.014(5) -0.001(4) 0.009(4)
C28 0.036(5) 0.046(6) 0.036(5) -0.008(4) 0.009(4) 0.002(4)
C29 0.029(4) 0.036(5) 0.056(6) -0.016(5) -0.007(4) 0.001(4)
C30 0.031(4) 0.033(4) 0.034(5) -0.013(4) -0.003(3) -0.011(3)
C31 0.029(4) 0.030(4) 0.027(4) -0.008(3) -0.010(3) -0.007(3)
C32 0.037(5) 0.037(5) 0.028(4) -0.009(4) -0.004(3) -0.015(4)
C33 0.038(5) 0.038(5) 0.028(4) -0.011(4) 0.002(4) -0.010(4)
C34 0.047(5) 0.043(5) 0.023(4) -0.008(4) -0.003(4) -0.020(4)
C35 0.039(5) 0.036(4) 0.019(4) -0.011(3) -0.010(3) -0.009(4)

loop_
_atom_type_symbol
_atom_type_description
_atom_type_scat_dispersion_real
_atom_type_scat_dispersion_imag
_atom_type_scat_source
C C 0.0033 0.0016 'International Tables Vol C Tables 4.2.6.8 and 6.1.1.4'
H H 0.0000 0.0000 'International Tables Vol C Tables 4.2.6.8 and 6.1.1.4'
Cl Cl 0.1484 0.1585 'International Tables Vol C Tables 4.2.6.8 and 6.1.1.4'
N N 0.0061 0.0033 'International Tables Vol C Tables 4.2.6.8 and 6.1.1.4'
O O 0.0106 0.0060 'International Tables Vol C Tables 4.2.6.8 and 6.1.1.4'
Pt Pt -1.7033 8.3905 'International Tables Vol C Tables 4.2.6.8 and 6.1.1.4'

loop_
_geom_angle_atom_site_label_1
_geom_angle_atom_site_label_2
_geom_angle_atom_site_label_3
_geom_angle
_geom_angle_site_symmetry_3
Cl1 Pt1 Pt2 94.72(6) 1_655
N1 Pt1 Pt2 93.01(19) 1_655
N1 Pt1 Cl1 99.6(2) .
N2 Pt1 Pt2 88.1(2) 1_655
N2 Pt1 Cl1 98.6(2) .
N2 Pt1 N1 161.5(3) .
C11 Pt1 Pt2 88.8(2) 1_655
C11 Pt1 Cl1 176.5(2) .
C11 Pt1 N1 80.6(3) .
C11 Pt1 N2 81.0(3) .
Cl2 Pt2 Pt1 93.99(6) 1_455
N5 Pt2 Pt1 94.2(2) 1_455
N5 Pt2 Cl2 99.6(2) .
N6 Pt2 Pt1 86.78(19) 1_455
N6 Pt2 Cl2 98.7(2) .
N6 Pt2 N5 161.6(3) .
C23 Pt2 Pt1 90.8(2) 1_455
C23 Pt2 Cl2 175.2(2) .
C23 Pt2 N5 80.8(3) .
C23 Pt2 N6 80.8(3) .
C1 N1 Pt1 125.8(6) .
C1 N1 C5 120.0(8) .
C5 N1 Pt1 114.2(6) .
C12 N2 Pt1 114.6(6) .
C16 N2 Pt1 127.4(6) .
C16 N2 C12 118.0(8) .
C8 N3 C17 114.5(8) .
C18 N3 C8 118.1(8) .
C18 N3 C17 117.4(8) .
C18 N4 C19 117.6(8) .
C18 N4 C20 121.2(8) .
C20 N4 C19 116.7(8) .
C26 N5 Pt2 113.2(5) .
C30 N5 Pt2 127.2(6) .
C30 N5 C26 119.6(8) .
C31 N6 Pt2 115.2(6) .
C35 N6 Pt2 125.7(6) .
C35 N6 C31 119.1(7) .
N1 C1 H1 119.6 .
N1 C1 C2 120.7(8) .
C2 C1 H1 119.6 .
C1 C2 H2 120.1 .
C3 C2 C1 119.8(9) .
C3 C2 H2 120.1 .
C2 C3 H3 120.3 .
C2 C3 C4 119.4(9) .
C4 C3 H3 120.3 .
C3 C4 H4 120.4 .
C3 C4 C5 119.3(9) .
C5 C4 H4 120.4 .
N1 C5 C4 120.8(8) .
N1 C5 C6 113.3(8) .
C4 C5 C6 125.8(8) .
C7 C6 C5 128.0(8) .
C11 C6 C5 113.5(8) .
C11 C6 C7 118.5(8) .
C6 C7 H7 120.4 .
C8 C7 C6 119.3(8) .
C8 C7 H7 120.4 .
C7 C8 N3 118.0(8) .
C9 C8 N3 119.6(8) .
C9 C8 C7 122.2(8) .
C8 C9 H9 120.6 .
C8 C9 C10 118.9(8) .
C10 C9 H9 120.6 .
C9 C10 C12 128.7(8) .
C11 C10 C9 118.3(8) .
C11 C10 C12 112.9(7) .
C6 C11 Pt1 118.3(6) .
C6 C11 C10 122.9(8) .
C10 C11 Pt1 118.6(7) .
N2 C12 C10 112.8(7) .
C13 C12 N2 120.9(8) .
C13 C12 C10 126.3(8) .
C12 C13 H13 120.5 .
C12 C13 C14 119.1(9) .
C14 C13 H13 120.5 .
C13 C14 H14 119.3 .
C15 C14 C13 121.3(9) .
C15 C14 H14 119.3 .
C14 C15 H15 121.8 .
C14 C15 C16 116.4(8) .
C16 C15 H15 121.8 .
N2 C16 C15 124.1(8) .
N2 C16 H16 118.0 .
C15 C16 H16 118.0 .
N3 C17 H17A 109.5 .
N3 C17 H17B 109.5 .
N3 C17 H17C 109.5 .
H17A C17 H17B 109.5 .
H17A C17 H17C 109.5 .
H17B C17 H17C 109.5 .
O1 C18 N3 121.7(10) .
O1 C18 N4 122.2(10) .
N3 C18 N4 116.1(7) .
N4 C19 H19A 109.5 .
N4 C19 H19B 109.5 .
N4 C19 H19C 109.5 .
H19A C19 H19B 109.5 .
H19A C19 H19C 109.5 .
H19B C19 H19C 109.5 .
C21 C20 N4 118.0(8) .
C21 C20 C25 121.9(8) .
C25 C20 N4 120.0(8) .
C20 C21 H21 119.8 .
C22 C21 C20 120.4(8) .
C22 C21 H21 119.8 .
C21 C22 C23 117.5(8) .
C21 C22 C26 130.4(8) .
C23 C22 C26 112.0(7) .
C22 C23 Pt2 118.7(6) .
C22 C23 C24 121.9(8) .
C24 C23 Pt2 119.2(6) .
C23 C24 C31 110.9(7) .
C25 C24 C23 119.6(8) .
C25 C24 C31 129.4(8) .
C20 C25 H25 120.7 .
C24 C25 C20 118.6(8) .
C24 C25 H25 120.7 .
N5 C26 C22 115.2(7) .
N5 C26 C27 118.8(8) .
C27 C26 C22 126.0(8) .
C26 C27 H27 119.6 .
C28 C27 C26 120.7(9) .
C28 C27 H27 119.6 .
C27 C28 H28 120.1 .
C27 C28 C29 119.9(9) .
C29 C28 H28 120.1 .
C28 C29 H29 121.0 .
C28 C29 C30 118.1(9) .
C30 C29 H29 121.0 .
N5 C30 C29 122.9(9) .
N5 C30 H30 118.6 .
C29 C30 H30 118.6 .
N6 C31 C24 113.8(7) .
N6 C31 C32 120.7(8) .
C32 C31 C24 125.5(8) .
C31 C32 H32 120.3 .
C33 C32 C31 119.5(9) .
C33 C32 H32 120.3 .
C32 C33 H33 120.2 .
C32 C33 C34 119.6(9) .
C34 C33 H33 120.2 .
C33 C34 H34 120.2 .
C35 C34 C33 119.7(8) .
C35 C34 H34 120.2 .
N6 C35 C34 121.4(8) .
N6 C35 H35 119.3 .
C34 C35 H35 119.3 .

loop_
_geom_bond_atom_site_label_1
_geom_bond_atom_site_label_2
_geom_bond_distance
_geom_bond_site_symmetry_2
Pt1 Pt2 3.2263(6) 1_655
Pt1 Cl1 2.395(2) .
Pt1 N1 2.051(7) .
Pt1 N2 2.020(8) .
Pt1 C11 1.912(9) .
Pt2 Pt1 3.2263(6) 1_455
Pt2 Cl2 2.406(2) .
Pt2 N5 2.046(7) .
Pt2 N6 2.026(7) .
Pt2 C23 1.908(9) .
O1 C18 1.237(11) .
N1 C1 1.336(11) .
N1 C5 1.365(11) .
N2 C12 1.405(11) .
N2 C16 1.323(11) .
N3 C8 1.454(10) .
N3 C17 1.461(13) .
N3 C18 1.375(13) .
N4 C18 1.386(13) .
N4 C19 1.476(13) .
N4 C20 1.420(10) .
N5 C26 1.384(11) .
N5 C30 1.323(11) .
N6 C31 1.374(10) .
N6 C35 1.349(11) .
C1 H1 0.9300 .
C1 C2 1.406(13) .
C2 H2 0.9300 .
C2 C3 1.369(14) .
C3 H3 0.9300 .
C3 C4 1.384(14) .
C4 H4 0.9300 .
C4 C5 1.394(13) .
C5 C6 1.473(12) .
C6 C7 1.391(11) .
C6 C11 1.378(13) .
C7 H7 0.9300 .
C7 C8 1.390(12) .
C8 C9 1.382(12) .
C9 H9 0.9300 .
C9 C10 1.400(11) .
C10 C11 1.394(12) .
C10 C12 1.470(11) .
C12 C13 1.368(12) .
C13 H13 0.9300 .
C13 C14 1.388(12) .
C14 H14 0.9300 .
C14 C15 1.381(13) .
C15 H15 0.9300 .
C15 C16 1.403(13) .
C16 H16 0.9300 .
C17 H17A 0.9600 .
C17 H17B 0.9600 .
C17 H17C 0.9600 .
C19 H19A 0.9600 .
C19 H19B 0.9600 .
C19 H19C 0.9600 .
C20 C21 1.397(12) .
C20 C25 1.399(12) .
C21 H21 0.9300 .
C21 C22 1.388(11) .
C22 C23 1.407(12) .
C22 C26 1.445(11) .
C23 C24 1.414(12) .
C24 C25 1.378(12) .
C24 C31 1.492(12) .
C25 H25 0.9300 .
C26 C27 1.390(13) .
C27 H27 0.9300 .
C27 C28 1.366(13) .
C28 H28 0.9300 .
C28 C29 1.373(14) .
C29 H29 0.9300 .
C29 C30 1.389(14) .
C30 H30 0.9300 .
C31 C32 1.395(13) .
C32 H32 0.9300 .
C32 C33 1.363(12) .
C33 H33 0.9300 .
C33 C34 1.388(13) .
C34 H34 0.9300 .
C34 C35 1.377(14) .
C35 H35 0.9300 .

loop_
_geom_torsion_atom_site_label_1
_geom_torsion_atom_site_label_2
_geom_torsion_atom_site_label_3
_geom_torsion_atom_site_label_4
_geom_torsion
Pt1 N1 C1 C2 -179.9(7)
Pt1 N1 C5 C4 -179.2(7)
Pt1 N1 C5 C6 2.7(9)
Pt1 N2 C12 C10 -1.7(8)
Pt1 N2 C12 C13 -178.7(6)
Pt1 N2 C16 C15 176.3(7)
Pt2 N5 C26 C22 1.0(9)
Pt2 N5 C26 C27 179.9(7)
Pt2 N5 C30 C29 179.7(7)
Pt2 N6 C31 C24 0.5(9)
Pt2 N6 C31 C32 178.9(6)
Pt2 N6 C35 C34 179.7(7)
Pt2 C23 C24 C25 175.1(6)
Pt2 C23 C24 C31 -0.8(9)
N1 C1 C2 C3 -2.9(15)
N1 C5 C6 C7 173.8(8)
N1 C5 C6 C11 -4.3(11)
N2 C12 C13 C14 -0.7(13)
N3 C8 C9 C10 -173.7(8)
N4 C20 C21 C22 175.5(8)
N4 C20 C25 C24 -174.6(8)
N5 C26 C27 C28 1.5(16)
N6 C31 C32 C33 2.4(13)
C1 N1 C5 C4 -1.6(13)
C1 N1 C5 C6 -179.7(7)
C1 C2 C3 C4 1.8(16)
C2 C3 C4 C5 -0.6(16)
C3 C4 C5 N1 0.5(15)
C3 C4 C5 C6 178.4(9)
C4 C5 C6 C7 -4.2(15)
C4 C5 C6 C11 177.7(9)
C5 N1 C1 C2 2.8(13)
C5 C6 C7 C8 -177.4(8)
C5 C6 C11 Pt1 4.1(10)
C5 C6 C11 C10 179.0(8)
C6 C7 C8 N3 173.4(8)
C6 C7 C8 C9 -1.5(14)
C7 C6 C11 Pt1 -174.2(6)
C7 C6 C11 C10 0.7(13)
C7 C8 C9 C10 1.1(13)
C8 N3 C18 O1 142.0(8)
C8 N3 C18 N4 -38.5(10)
C8 C9 C10 C11 0.1(12)
C8 C9 C10 C12 175.9(8)
C9 C10 C11 Pt1 173.8(6)
C9 C10 C11 C6 -1.0(12)
C9 C10 C12 N2 -173.3(8)
C9 C10 C12 C13 3.5(14)
C10 C12 C13 C14 -177.2(8)
C11 C6 C7 C8 0.6(13)
C11 C10 C12 N2 2.7(10)
C11 C10 C12 C13 179.5(8)
C12 N2 C16 C15 -3.4(13)
C12 C10 C11 Pt1 -2.6(9)
C12 C10 C11 C6 -177.5(8)
C12 C13 C14 C15 2.6(14)
C13 C14 C15 C16 -4.5(14)
C14 C15 C16 N2 5.1(14)
C16 N2 C12 C10 178.0(7)
C16 N2 C12 C13 1.1(12)
C17 N3 C8 C7 90.1(11)
C17 N3 C8 C9 -94.8(10)
C17 N3 C18 O1 -1.7(13)
C17 N3 C18 N4 177.8(8)
C18 N3 C8 C7 -54.6(11)
C18 N3 C8 C9 120.4(9)
C18 N4 C20 C21 -54.3(12)
C18 N4 C20 C25 122.6(10)
C19 N4 C18 O1 -10.1(13)
C19 N4 C18 N3 170.4(8)
C19 N4 C20 C21 101.1(11)
C19 N4 C20 C25 -82.0(11)
C20 N4 C18 O1 145.1(9)
C20 N4 C18 N3 -34.4(11)
C20 C21 C22 C23 -0.8(13)
C20 C21 C22 C26 -177.5(9)
C21 C20 C25 C24 2.1(14)
C21 C22 C23 Pt2 -174.4(6)
C21 C22 C23 C24 2.1(12)
C21 C22 C26 N5 174.4(9)
C21 C22 C26 C27 -4.4(16)
C22 C23 C24 C25 -1.3(12)
C22 C23 C24 C31 -177.2(7)
C22 C26 C27 C28 -179.7(10)
C23 C22 C26 N5 -2.5(11)
C23 C22 C26 C27 178.7(9)
C23 C24 C25 C20 -0.8(13)
C23 C24 C31 N6 0.2(10)
C23 C24 C31 C32 -178.2(8)
C24 C31 C32 C33 -179.3(8)
C25 C20 C21 C22 -1.4(15)
C25 C24 C31 N6 -175.2(8)
C25 C24 C31 C32 6.4(14)
C26 N5 C30 C29 2.5(13)
C26 C22 C23 Pt2 2.9(10)
C26 C22 C23 C24 179.4(8)
C26 C27 C28 C29 -0.3(18)
C27 C28 C29 C30 0.2(16)
C28 C29 C30 N5 -1.3(14)
C30 N5 C26 C22 178.6(8)
C30 N5 C26 C27 -2.5(13)
C31 N6 C35 C34 1.0(12)
C31 C24 C25 C20 174.3(8)
C31 C32 C33 C34 -1.3(14)
C32 C33 C34 C35 0.1(14)
C33 C34 C35 N6 0.0(14)
C35 N6 C31 C24 179.3(7)
C35 N6 C31 C32 -2.2(12)
